data_9009232
loop_
_publ_author_name
'Heaney, P. J.'
'Post, J. E.'
'Evans, H. T.'

_publ_section_title
;
 The crystal structure of bannisterite
;
_journal_name_full 'Clays and Clay Minerals'
_journal_page_first 129
_journal_page_last 144
_journal_paper_doi 10.1346/CCMN.1992.0400201
_journal_volume 40
_journal_year 1992
_chemical_compound_source 'Franklin Furnace, New Jersey, USA'
_chemical_formula_sum 'Al2.352 Ca Fe2.9 H58 K0.76 Mg2.86 Mn12.44 O103.69 Si29.648 Zn2.02'
_chemical_name_mineral Bannisterite
_space_group_IT_number 15
_symmetry_space_group_name_Hall '-A 2ya'
_symmetry_space_group_name_H-M 'A 1 2/a 1'
_cell_angle_alpha 90
_cell_angle_beta 94.285
_cell_angle_gamma 90
_cell_formula_units_Z 4
_cell_length_a 22.265
_cell_length_b 16.368
_cell_length_c 24.668
_cell_volume 8964.717
_database_code_amcsd 0012234
_exptl_crystal_density_diffrn 2.764
_cod_original_formula_sum 'Mn12.44 Fe2.9 Mg2.86 Zn2.02 Si29.648 Al2.352 O103.69 Ca K.76 H58'
_cod_database_code 9009232

loop_
_space_group_symop_operation_xyz
x,y,z
x,1/2+y,1/2+z
1/2+x,-y,z
1/2+x,1/2-y,1/2+z
1/2-x,y,-z
1/2-x,1/2+y,1/2-z
-x,-y,-z
-x,1/2-y,1/2-z

loop_
_atom_site_aniso_label
_atom_site_aniso_U_11
_atom_site_aniso_U_22
_atom_site_aniso_U_33
_atom_site_aniso_U_12
_atom_site_aniso_U_13
_atom_site_aniso_U_23
Mn1 0.00820 0.00830 0.01260 -0.00090 0.00000 -0.00100
Fe1 0.00820 0.00830 0.01260 -0.00090 0.00000 -0.00100
Mg1 0.00820 0.00830 0.01260 -0.00090 0.00000 -0.00100
Zn1 0.00820 0.00830 0.01260 -0.00090 0.00000 -0.00100
Mn2 0.00630 0.00840 0.01170 -0.00080 0.00010 -0.00020
Fe2 0.00630 0.00840 0.01170 -0.00080 0.00010 -0.00020
Mg2 0.00630 0.00840 0.01170 -0.00080 0.00010 -0.00020
Zn2 0.00630 0.00840 0.01170 -0.00080 0.00010 -0.00020
Mn3 0.00700 0.00930 0.01430 0.00050 0.00000 0.00180
Fe3 0.00700 0.00930 0.01430 0.00050 0.00000 0.00180
Mg3 0.00700 0.00930 0.01430 0.00050 0.00000 0.00180
Zn3 0.00700 0.00930 0.01430 0.00050 0.00000 0.00180
Mn4 0.00670 0.00760 0.01260 -0.00050 -0.00080 -0.00090
Fe4 0.00670 0.00760 0.01260 -0.00050 -0.00080 -0.00090
Mg4 0.00670 0.00760 0.01260 -0.00050 -0.00080 -0.00090
Zn4 0.00670 0.00760 0.01260 -0.00050 -0.00080 -0.00090
Mn5 0.00980 0.00910 0.01600 -0.00030 -0.00110 -0.00130
Fe5 0.00980 0.00910 0.01600 -0.00030 -0.00110 -0.00130
Mg5 0.00980 0.00910 0.01600 -0.00030 -0.00110 -0.00130
Zn5 0.00980 0.00910 0.01600 -0.00030 -0.00110 -0.00130
Mn6 0.00790 0.00960 0.01800 0.00100 0.00020 0.00230
Fe6 0.00790 0.00960 0.01800 0.00100 0.00020 0.00230
Mg6 0.00790 0.00960 0.01800 0.00100 0.00020 0.00230
Zn6 0.00790 0.00960 0.01800 0.00100 0.00020 0.00230
Mn7 0.00750 0.00880 0.01630 0.00040 0.00660 0.00090
Fe7 0.00750 0.00880 0.01630 0.00040 0.00660 0.00090
Mg7 0.00750 0.00880 0.01630 0.00040 0.00660 0.00090
Zn7 0.00750 0.00880 0.01630 0.00040 0.00660 0.00090
Mn8 0.00850 0.01070 0.01610 0.00240 0.00030 0.00350
Fe8 0.00850 0.01070 0.01610 0.00240 0.00030 0.00350
Mg8 0.00850 0.01070 0.01610 0.00240 0.00030 0.00350
Zn8 0.00850 0.01070 0.01610 0.00240 0.00030 0.00350
Mn9 0.00740 0.01040 0.01480 0.00130 0.00000 0.00410
Fe9 0.00740 0.01040 0.01480 0.00130 0.00000 0.00410
Mg9 0.00740 0.01040 0.01480 0.00130 0.00000 0.00410
Zn9 0.00740 0.01040 0.01480 0.00130 0.00000 0.00410
Mn10 0.00920 0.01060 0.01530 0.00140 0.00000 0.00210
Fe10 0.00920 0.01060 0.01530 0.00140 0.00000 0.00210
Mg10 0.00920 0.01060 0.01530 0.00140 0.00000 0.00210
Zn10 0.00920 0.01060 0.01530 0.00140 0.00000 0.00210
Si1 0.01100 0.00900 0.01040 -0.00180 0.00040 -0.00120
Si2 0.01080 0.00920 0.01070 0.00120 -0.00210 -0.00010
Si3 0.01060 0.00840 0.01020 -0.00010 -0.00110 -0.00090
Si4 0.01010 0.00950 0.01280 0.00050 -0.00190 0.00000
Si5 0.00950 0.00960 0.01250 -0.00080 -0.00160 -0.00110
Si6 0.00900 0.00890 0.01200 0.00010 -0.00110 0.00120
Si7 0.00950 0.00850 0.01180 0.00070 -0.00010 0.00020
Si8 0.00780 0.00770 0.01330 -0.00020 -0.00140 0.00050
Si9 0.00850 0.01040 0.01240 0.00130 -0.00050 -0.00160
Si10 0.00830 0.00820 0.01080 -0.00090 -0.00060 0.00040
Si11 0.00860 0.00810 0.01080 -0.00080 -0.00030 -0.00110
Si12 0.01110 0.00910 0.01210 -0.00060 0.00010 -0.00040
Si13 0.01410 0.01060 0.01130 0.00000 0.00150 0.00000
Al13 0.01410 0.01060 0.01130 0.00000 0.00150 0.00000
Si14 0.01370 0.01260 0.01080 0.00040 -0.00060 -0.00090
Al14 0.01370 0.01260 0.01080 0.00040 -0.00060 -0.00090
Si15 0.01200 0.01400 0.01360 0.00030 -0.00120 -0.00140
Al15 0.01200 0.01400 0.01360 0.00030 -0.00120 -0.00140
Si16 0.01060 0.01020 0.01090 0.00050 -0.00110 0.00010
Al16 0.01060 0.01020 0.01090 0.00050 -0.00110 0.00010
O1 0.01140 0.01120 0.01630 -0.00190 -0.00230 0.00170
O2 0.01120 0.01170 0.01410 -0.00180 0.00150 -0.00140
O3 0.01090 0.01000 0.01840 0.00190 0.00200 -0.00010
O4 0.01160 0.01690 0.01630 -0.00020 -0.00060 0.00630
O5 0.01120 0.01590 0.02080 -0.00140 0.00010 0.00060
O6 0.01190 0.01110 0.01130 -0.00100 -0.00090 -0.00210
O7 0.01420 0.00940 0.01020 0.00000 0.00220 -0.00040
O8 0.01210 0.01090 0.01220 -0.00300 -0.00170 -0.00100
O9 0.01380 0.01150 0.01770 -0.00220 0.00160 -0.00100
O10 0.01050 0.01080 0.01380 -0.00200 -0.00090 0.00050
O11 0.01190 0.01260 0.01280 -0.00310 0.00220 0.00200
O12 0.01340 0.01400 0.01610 -0.00650 -0.00040 0.00200
O13 0.03280 0.02380 0.01460 -0.00610 -0.00160 0.00050
O14 0.01960 0.01940 0.02150 0.00390 -0.00170 0.00100
O15 0.02350 0.01110 0.01350 -0.00520 -0.00190 0.00150
O16 0.01470 0.01510 0.01300 -0.00510 -0.00360 0.00420
O17 0.01930 0.01930 0.01450 0.00110 -0.00080 0.00090
O18 0.01710 0.02360 0.01320 -0.00080 -0.00100 -0.00240
O19 0.02070 0.01010 0.02030 -0.00320 0.00220 -0.00260
O20 0.02000 0.01680 0.02740 -0.00270 0.00590 0.00450
O21 0.01660 0.02370 0.01890 -0.00160 0.00080 -0.00500
O22 0.01770 0.01300 0.01420 0.00270 -0.00270 -0.00020
O23 0.01510 0.01660 0.01140 0.00720 -0.00030 0.00230
O24 0.01500 0.01580 0.01990 -0.00350 -0.00530 0.00000
O25 0.01730 0.01890 0.01740 0.00180 -0.00580 -0.00100
O26 0.01010 0.02050 0.02710 0.00040 -0.00590 0.00280
O27 0.00820 0.01200 0.02950 -0.00050 -0.00760 -0.00290
O28 0.02040 0.01250 0.01390 -0.00010 -0.00330 0.00010
O29 0.01010 0.01450 0.01520 0.00310 -0.00220 -0.00060
O30 0.01570 0.01810 0.01440 -0.00440 -0.00440 0.00210
O31 0.01180 0.01730 0.01010 0.00300 0.00060 0.00100
O32 0.01360 0.02140 0.01660 -0.00390 -0.00450 0.00730
O33 0.02130 0.01050 0.01320 -0.00160 -0.00370 -0.00230
O34 0.01510 0.01350 0.01150 -0.00190 -0.00360 0.00270
O35 0.01360 0.01720 0.01510 0.00470 -0.00280 -0.00380
O36 0.02450 0.01030 0.01380 -0.00020 -0.00250 0.00040
O37 0.01730 0.01530 0.01750 -0.00160 -0.00170 0.00500
O38 0.01670 0.01930 0.01500 0.00600 0.00070 0.00040
O-H39 0.01930 0.01070 0.01360 -0.00140 0.00010 -0.00010
O-H40 0.01840 0.01140 0.01860 0.00410 0.00200 -0.00060
O-H41 0.01580 0.00970 0.01510 0.00240 0.00180 -0.00040
O-H42 0.01390 0.01610 0.01600 0.00280 -0.00050 0.00600
O-H43 0.01620 0.01520 0.01130 0.00130 -0.00050 0.00090
O-H44 0.01510 0.01350 0.01290 -0.00330 -0.00150 -0.00030
O-H45 0.01480 0.01310 0.01430 0.00040 -0.00140 -0.00070
O-H46 0.01560 0.01240 0.01390 -0.00190 -0.00120 -0.00190
Ca 0.07500 0.04400 0.11000 -0.01100 0.00000 0.00000
K1 0.11900 0.10600 0.00800 0.00800 -0.05500 -0.01100
K2 0.05600 0.09700 0.02200 -0.06200 -0.00800 0.00500
Wat50 0.04100 0.04000 0.08700 -0.00500 -0.00400 -0.01800
Wat51 0.04900 0.03900 0.04000 0.01000 -0.00300 0.00100
Wat52 0.13400 0.01420 0.12900 0.04700 -0.01200 0.00600
Wat53 0.58100 0.11800 0.07200 -0.21600 0.06400 -0.04400
Wat54 0.09400 0.50300 0.07700 0.00400 -0.00800 -0.02300
Wat55 0.34500 0.19500 0.02800 -0.08900 -0.01800 -0.00100
Wat56 0.74000 0.24500 0.09100 0.02900 0.12300 0.02800
Wat57 0.06700 0.11000 0.10000 0.00000 -0.03100 0.00000
Wat58 0.74000 0.61100 0.00700 0.33800 -0.01000 -0.00500
Wat59 0.26200 0.69500 0.38300 -0.33000 0.15100 -0.21400
Wat60 0.29900 0.55600 0.18400 -0.14200 -0.04200 0.00300

loop_
_atom_site_label
_atom_site_fract_x
_atom_site_fract_y
_atom_site_fract_z
_atom_site_occupancy
_atom_site_type_symbol
_atom_site_attached_hydrogens
Mn1 0.06395 0.39172 0.25824 0.62200 Mn 0
Fe1 0.06395 0.39172 0.25824 0.14500 Fe 0
Mg1 0.06395 0.39172 0.25824 0.14300 Mg 0
Zn1 0.06395 0.39172 0.25824 0.10100 Zn 0
Mn2 0.06248 0.19552 0.24150 0.62200 Mn 0
Fe2 0.06248 0.19552 0.24150 0.14500 Fe 0
Mg2 0.06248 0.19552 0.24150 0.14300 Mg 0
Zn2 0.06248 0.19552 0.24150 0.10100 Zn 0
Mn3 0.18958 0.48451 0.25857 0.62200 Mn 0
Fe3 0.18958 0.48451 0.25857 0.14500 Fe 0
Mg3 0.18958 0.48451 0.25857 0.14300 Mg 0
Zn3 0.18958 0.48451 0.25857 0.10100 Zn 0
Mn4 0.18614 0.28580 0.23989 0.62200 Mn 0
Fe4 0.18614 0.28580 0.23989 0.14500 Fe 0
Mg4 0.18614 0.28580 0.23989 0.14300 Mg 0
Zn4 0.18614 0.28580 0.23989 0.10100 Zn 0
Mn5 0.18593 0.08659 0.23173 0.62200 Mn 0
Fe5 0.18593 0.08659 0.23173 0.14500 Fe 0
Mg5 0.18593 0.08659 0.23173 0.14300 Mg 0
Zn5 0.18593 0.08659 0.23173 0.10100 Zn 0
Mn6 0.31203 0.38372 0.24574 0.62200 Mn 0
Fe6 0.31203 0.38372 0.24574 0.14500 Fe 0
Mg6 0.31203 0.38372 0.24574 0.14300 Mg 0
Zn6 0.31203 0.38372 0.24574 0.10100 Zn 0
Mn7 0.31049 0.18732 0.23522 0.62200 Mn 0
Fe7 0.31049 0.18732 0.23522 0.14500 Fe 0
Mg7 0.31049 0.18732 0.23522 0.14300 Mg 0
Zn7 0.31049 0.18732 0.23522 0.10100 Zn 0
Mn8 0.43868 0.49424 0.26580 0.62200 Mn 0
Fe8 0.43868 0.49424 0.26580 0.14500 Fe 0
Mg8 0.43868 0.49424 0.26580 0.14300 Mg 0
Zn8 0.43868 0.49424 0.26580 0.10100 Zn 0
Mn9 0.43620 0.29186 0.24771 0.62200 Mn 0
Fe9 0.43620 0.29186 0.24771 0.14500 Fe 0
Mg9 0.43620 0.29186 0.24771 0.14300 Mg 0
Zn9 0.43620 0.29186 0.24771 0.10100 Zn 0
Mn10 0.43463 0.09284 0.23280 0.62200 Mn 0
Fe10 0.43463 0.09284 0.23280 0.14500 Fe 0
Mg10 0.43463 0.09284 0.23280 0.14300 Mg 0
Zn10 0.43463 0.09284 0.23280 0.10100 Zn 0
Si1 0.12270 0.40077 0.14081 1.00000 Si 0
Si2 0.39940 0.40175 0.14188 1.00000 Si 0
Si3 0.52182 0.31674 0.14681 1.00000 Si 0
Si4 0.52240 0.13016 0.12889 1.00000 Si 0
Si5 0.64491 0.04461 0.12863 1.00000 Si 0
Si6 0.63959 0.41334 0.15176 1.00000 Si 0
Si7 0.76218 0.32817 0.15285 1.00000 Si 0
Si8 0.76175 0.14303 0.14316 1.00000 Si 0
Si9 0.87565 0.04426 0.12768 1.00000 Si 0
Si10 0.88471 0.41233 0.15251 1.00000 Si 0
Si11 0.00114 0.31556 0.14498 1.00000 Si 0
Si12 0.99855 0.12907 0.12746 1.00000 Si 0
Si13 0.11195 0.10663 0.06457 0.81200 Si 0
Al13 0.11195 0.10663 0.06457 0.18800 Al 0
Si14 0.18290 0.27325 0.06420 0.64500 Si 0
Al14 0.18290 0.27325 0.06420 0.35500 Al 0
Si15 0.32666 0.27436 0.06447 0.44600 Si 0
Al15 0.32666 0.27436 0.06447 0.55400 Al 0
Si16 0.39832 0.10806 0.06528 0.92100 Si 0
Al16 0.39832 0.10806 0.06528 0.07900 Al 0
O1 0.13760 0.38920 0.20520 1.00000 O 0
O2 0.39550 0.39240 0.20690 1.00000 O 0
O3 0.47970 0.19190 0.28840 1.00000 O 0
O4 0.48240 0.39170 0.30770 1.00000 O 0
O5 0.35700 0.47950 0.30830 1.00000 O 0
O6 0.35640 0.08550 0.28290 1.00000 O 0
O7 0.23230 0.17950 0.28230 1.00000 O 0
O8 0.23240 0.37280 0.29250 1.00000 O 0
O9 0.11290 0.47850 0.30890 1.00000 O 0
O10 0.10810 0.08830 0.28250 1.00000 O 0
O11 0.01290 0.30510 0.20980 1.00000 O 0
O12 0.01250 0.10810 0.19130 1.00000 O 0
O13 0.10290 0.09640 -0.00070 1.00000 O 0
O14 0.16620 0.30030 0.00090 1.00000 O 0
O15 0.13000 0.49610 0.12580 1.00000 O 0
O16 0.05360 0.37250 0.12350 1.00000 O 0
O17 0.16780 0.35140 0.10540 1.00000 O 0
O18 0.14060 0.19560 0.08200 1.00000 O 0
O19 0.04690 0.09140 0.08990 1.00000 O 0
O20 0.15570 0.03360 0.09090 1.00000 O 0
O21 0.25530 0.25300 0.07620 1.00000 O 0
O22 0.39230 0.49790 0.12760 1.00000 O 0
O23 0.46440 0.37150 0.12420 1.00000 O 0
O24 0.34720 0.35410 0.10640 1.00000 O 0
O25 0.37200 0.19430 0.08270 1.00000 O 0
O26 0.35940 0.03520 0.09050 1.00000 O 0
O27 0.46730 0.09330 0.09110 1.00000 O 0
O28 0.47910 0.27210 0.38080 1.00000 O 0
O29 0.29920 0.12520 0.36950 1.00000 O 0
O30 0.41810 0.14020 0.37140 1.00000 O 0
O31 0.41640 0.40630 0.39170 1.00000 O 0
O32 0.30100 0.39470 0.38280 1.00000 O 0
O33 0.23890 0.26210 0.37390 1.00000 O 0
O34 0.18110 0.12340 0.36840 1.00000 O 0
O35 0.06320 0.14340 0.37130 1.00000 O 0
O36 0.00060 0.27280 0.38310 1.00000 O 0
O37 0.06740 0.40630 0.39250 1.00000 O 0
O38 0.18180 0.39710 0.38450 1.00000 O 0
O-H39 0.02030 0.49610 0.22290 1.00000 O 1
O-H40 0.39260 0.19670 0.19830 1.00000 O 1
O-H41 0.27040 0.48970 0.21590 1.00000 O 1
O-H42 0.26560 0.28980 0.20050 1.00000 O 1
O-H43 0.26840 0.08410 0.19370 1.00000 O 1
O-H44 0.13930 0.19240 0.19750 1.00000 O 1
O-H45 0.35520 0.28390 0.28740 1.00000 O 1
O-H46 0.10920 0.28560 0.28950 1.00000 O 1
Ca 0.23090 0.56130 0.00100 0.50000 Ca 0
K1 0.26530 0.95600 -0.00300 0.18800 K 0
K2 0.01820 0.97210 0.00120 0.19200 K 0
Wat50 0.25500 0.47070 0.07530 1.00000 O 2
Wat51 0.14960 0.47450 0.00030 0.50000 O 2
Wat52 0.13600 0.64950 -0.00090 0.50000 O 2
Wat53 0.25940 0.69610 -0.00360 0.50000 O 2
Wat54 0.33930 0.55820 0.00120 0.50000 O 2
Wat55 0.17160 0.82850 -0.00030 0.50000 O 2
Wat56 0.40980 0.45430 0.00210 0.50000 O 2
Wat57 0.25000 0.10540 0.00000 0.43000 O 2
Wat58 0.50000 0.29320 -0.00070 0.46000 O 2
Wat59 0.46700 0.56070 0.00920 0.67000 O 2
Wat60 0.38370 0.79690 -0.00030 0.50000 O 2

loop_
_cod_changelog_entry_id
_cod_changelog_entry_author
_cod_changelog_entry_date
_cod_changelog_entry_text
1
;cod-tools version 3.8.0
Id: cif_guess_AMCSD_atom_types 9581 2023-05-17 12:35:41Z saulius
;
2023-05-18T11:40:10+03:00
;Derived atom types and hydrogen counts
from atom names that follow the AMCSD naming convention
(Wat == water, O-H == hydroxyl).
;
2
;cod-tools version 3.10.1
Id: cif_fix_AMCSD_aniso_labels 10200 2024-08-01 14:09:44Z saulius
;
2024-08-02T12:21:13+03:00
;Changed the following '_atom_site_aniso_label' values:
'OH39' -> 'O-H39'
'OH40' -> 'O-H40'
'OH41' -> 'O-H41'
'OH42' -> 'O-H42'
'OH43' -> 'O-H43'
'OH44' -> 'O-H44'
'OH45' -> 'O-H45'
'OH46' -> 'O-H46'
;

loop_
_cod_related_entry_id
_cod_related_entry_database
_cod_related_entry_code
1 AMCSD 0012234
